data_2005148
loop_
_publ_author_name
'Hori, K.'
'Kurosaki, M.'
'Wu, H.'
'Itoh, K.'

_publ_section_title
;
 Two Crystal Forms of 4'-octyloxy-4-cyanobiphenyl (8OCB)
;
_journal_issue 7
_journal_name_full 'Acta Crystallographica Section C'
_journal_page_first 1751
_journal_page_last 1754
_journal_paper_doi 10.1107/S0108270196003447
_journal_volume 52
_journal_year 1996
_chemical_formula_iupac 'C21 H25 N1 O1'
_chemical_formula_sum 'C21 H25 N O'
_chemical_formula_weight 307.42
_chemical_name_common 8OCB
_chemical_name_systematic
;
 4'-octyloxy-4-cyanobiphenyl
;
_space_group_IT_number 14
_symmetry_cell_setting monoclinic
_symmetry_space_group_name_Hall '-P 2yab'
_symmetry_space_group_name_H-M 'P 1 21/a 1'
_audit_creation_method SHELXL
_cell_angle_alpha 90.00
_cell_angle_beta 95.09(3)
_cell_angle_gamma 90.00
_cell_formula_units_Z 4
_cell_length_a 8.551(3)
_cell_length_b 36.140(10)
_cell_length_c 5.857(2)
_cell_measurement_reflns_used 15
_cell_measurement_temperature 243(2)
_cell_measurement_theta_max 12.0
_cell_measurement_theta_min 8.5
_cell_volume 1802.9(10)
_computing_cell_refinement 'Rigaku AFC/SOF software system'
_computing_data_collection 'Rigaku AFC/SOF software system'
_computing_data_reduction 'TEXSAN (Molecular Structure Corporation, 1992b)'
_computing_molecular_graphics TEXSAN
_computing_publication_material SHELXL93
_computing_structure_refinement 'SHELXL93 (Sheldrick, 1993)'
_computing_structure_solution 'SHELXS86 (Sheldrick, 1985)'
_diffrn_ambient_temperature 243(2)
_diffrn_measurement_device 'Rigaku AFC-5R'
_diffrn_measurement_method 2\q/\w
_diffrn_radiation_monochromator graphite
_diffrn_radiation_source 'normal-focus rotating anode'
_diffrn_radiation_type MoK\a
_diffrn_radiation_wavelength 0.71070
_diffrn_reflns_av_R_equivalents 0.0000
_diffrn_reflns_av_sigmaI/netI 0.1387
_diffrn_reflns_limit_h_max 10
_diffrn_reflns_limit_h_min -10
_diffrn_reflns_limit_k_max 43
_diffrn_reflns_limit_k_min 0
_diffrn_reflns_limit_l_max 6
_diffrn_reflns_limit_l_min 0
_diffrn_reflns_number 3254
_diffrn_reflns_theta_max 25.73
_diffrn_reflns_theta_min 2.25
_diffrn_standards_decay_% 2.55
_diffrn_standards_interval_count 100
_diffrn_standards_number 3
_exptl_absorpt_coefficient_mu 0.069
_exptl_absorpt_correction_type none
_exptl_crystal_colour colorless
_exptl_crystal_density_diffrn 1.133
_exptl_crystal_density_method 'not measured'
_exptl_crystal_description 'long parallelepiped with an apex angle of 40\%'
_exptl_crystal_F_000 664
_exptl_crystal_size_max 0.40
_exptl_crystal_size_mid 0.30
_exptl_crystal_size_min 0.20
_refine_diff_density_max 0.223
_refine_diff_density_min -0.326
_refine_ls_extinction_method none
_refine_ls_goodness_of_fit_all 0.682
_refine_ls_goodness_of_fit_obs 0.735
_refine_ls_hydrogen_treatment noref
_refine_ls_matrix_type full
_refine_ls_number_parameters 208
_refine_ls_number_reflns 3254
_refine_ls_number_restraints 0
_refine_ls_restrained_S_all 0.682
_refine_ls_restrained_S_obs 0.735
_refine_ls_R_factor_all 0.1004
_refine_ls_R_factor_obs 0.0674
_refine_ls_shift/esd_max 0.097
_refine_ls_shift/esd_mean 0.012
_refine_ls_structure_factor_coef Fsqd
_refine_ls_weighting_scheme
;
calc w = 1/[\s^2^(F~o~^2^) + (0.3078P)^2^ + 0.1395P]
where P = (F~o~^2^ + 2F~c~^2^)/3
;
_refine_ls_wR_factor_all 0.2524
_refine_ls_wR_factor_obs 0.2313
_reflns_number_observed 2377
_reflns_number_total 3254
_reflns_observed_criterion >2sigma(I)
_cod_data_source_file kh1089.cif
_cod_data_source_block II
_cod_original_sg_symbol_H-M 'P 21/a'
_cod_original_formula_sum 'C21 H25 N1 O1'
_cod_database_code 2005148

loop_
_symmetry_equiv_pos_as_xyz
'x, y, z'
'-x+1/2, y+1/2, -z'
'-x, -y, -z'
'x-1/2, -y-1/2, z'

loop_
_atom_site_aniso_label
_atom_site_aniso_U_11
_atom_site_aniso_U_22
_atom_site_aniso_U_33
_atom_site_aniso_U_12
_atom_site_aniso_U_13
_atom_site_aniso_U_23
O1 0.0611(9) 0.0366(9) 0.0484(9) -0.0007(6) -0.0108(7) -0.0032(6)
N1 0.163(3) 0.060(2) 0.098(2) -0.015(2) -0.057(2) -0.016(2)
C1 0.106(2) 0.050(2) 0.073(2) -0.0071(14) -0.031(2) -0.0046(13)
C2 0.0709(15) 0.0439(14) 0.0601(14) -0.0030(11) -0.0127(11) -0.0047(11)
C3 0.097(2) 0.051(2) 0.0589(15) -0.0116(13) -0.0271(13) 0.0013(12)
C4 0.090(2) 0.0426(14) 0.0587(15) -0.0042(11) -0.0196(13) 0.0039(11)
C5 0.0440(10) 0.0377(12) 0.0467(11) 0.0004(8) 0.0008(8) 0.0003(9)
C6 0.130(3) 0.0402(15) 0.073(2) 0.0033(15) -0.053(2) -0.0005(13)
C7 0.149(3) 0.037(2) 0.088(2) 0.001(2) -0.054(2) -0.0009(14)
C8 0.0400(10) 0.0390(12) 0.0430(11) 0.0030(8) 0.0019(8) 0.0013(9)
C9 0.0523(11) 0.0350(12) 0.0475(12) 0.0015(8) -0.0039(9) 0.0026(9)
C10 0.0470(11) 0.0435(13) 0.0429(11) 0.0003(8) -0.0048(8) 0.0026(9)
C11 0.0401(10) 0.0345(12) 0.0459(12) -0.0004(7) 0.0055(8) -0.0022(8)
C12 0.0509(11) 0.0375(12) 0.0455(12) 0.0059(9) -0.0013(9) 0.0019(9)
C13 0.0498(12) 0.0398(13) 0.0444(11) 0.0041(8) -0.0060(9) -0.0012(9)
C14 0.0404(11) 0.0436(13) 0.0437(11) 0.0012(8) 0.0008(8) 0.0016(9)
C15 0.0438(10) 0.0381(12) 0.0451(11) 0.0035(8) -0.0001(8) -0.0004(9)
C16 0.0422(11) 0.0368(12) 0.0469(12) 0.0005(8) -0.0018(8) 0.0026(9)
C17 0.0414(10) 0.0388(12) 0.0457(12) 0.0020(8) -0.0013(8) 0.0010(9)
C18 0.0439(11) 0.0401(12) 0.0480(12) -0.0028(8) -0.0027(8) 0.0025(9)
C19 0.0463(11) 0.0370(12) 0.0573(13) -0.0014(8) 0.0012(9) 0.0002(10)
C20 0.0662(14) 0.054(2) 0.0598(14) -0.0130(11) -0.0001(11) -0.0125(12)
C21 0.102(2) 0.062(2) 0.110(3) -0.026(2) 0.005(2) -0.026(2)

loop_
_atom_site_label
_atom_site_occupancy
_atom_site_fract_x
_atom_site_fract_y
_atom_site_fract_z
_atom_site_U_iso_or_equiv
_atom_site_thermal_displace_type
_atom_site_calc_flag
_atom_site_refinement_flags
_atom_site_type_symbol
O1 1 0.8733(2) 0.53040(4) 0.2491(2) 0.0496(5) Uani d . O
N1 1 1.3273(4) 0.77735(8) 1.1960(6) 0.1111(12) Uani d . N
C1 1 1.2847(4) 0.75201(9) 1.0921(5) 0.0787(9) Uani d . C
C2 1 1.2285(3) 0.72037(7) 0.9604(4) 0.0594(7) Uani d . C
C3 1 1.2548(4) 0.68557(8) 1.0454(5) 0.0710(8) Uani d . C
H3 1 1.3126 0.68233 1.1881 0.085 Uiso calc R H
C4 1 1.1974(3) 0.65512(8) 0.9237(5) 0.0655(8) Uani d . C
H4 1 1.2172 0.63140 0.9854 0.079 Uiso calc R H
C5 1 1.1112(2) 0.65849(6) 0.7129(4) 0.0430(5) Uani d . C
C6 1 1.0886(4) 0.69395(8) 0.6291(5) 0.0847(10) Uani d . C
H6 1 1.0327 0.69737 0.4851 0.102 Uiso calc R H
C7 1 1.1456(5) 0.72452(8) 0.7503(6) 0.0952(12) Uani d . C
H7 1 1.1276 0.74832 0.6887 0.114 Uiso calc R H
C8 1 1.0481(2) 0.62565(6) 0.5833(3) 0.0408(5) Uani d . C
C9 1 0.9576(2) 0.62873(6) 0.3740(4) 0.0455(6) Uani d . C
H9 1 0.9369 0.65236 0.3113 0.055 Uiso calc R H
C10 1 0.8973(2) 0.59791(6) 0.2559(4) 0.0450(6) Uani d . C
H10 1 0.8374 0.60077 0.1146 0.054 Uiso calc R H
C11 1 0.9256(2) 0.56290(6) 0.3465(4) 0.0401(5) Uani d . C
C12 1 1.0155(2) 0.55918(6) 0.5526(4) 0.0450(5) Uani d . C
H12 1 1.0359 0.53550 0.6145 0.054 Uiso calc R H
C13 1 1.0755(2) 0.58996(6) 0.6685(4) 0.0453(6) Uani d . C
H13 1 1.1365 0.58682 0.8087 0.054 Uiso calc R H
C14 1 0.7792(2) 0.53015(6) 0.0342(4) 0.0428(5) Uani d . C
H14A 1 0.8340 0.54237 -0.0850 0.051 Uiso calc R H
H14B 1 0.6788 0.54273 0.0473 0.051 Uiso calc R H
C15 1 0.7538(2) 0.48975(6) -0.0201(4) 0.0426(5) Uani d . C
H15A 1 0.7066 0.47814 0.1085 0.051 Uiso calc R H
H15B 1 0.8565 0.47817 -0.0309 0.051 Uiso calc R H
C16 1 0.6507(2) 0.48119(6) -0.2393(3) 0.0423(5) Uani d . C
H16A 1 0.5493 0.49372 -0.2356 0.051 Uiso calc R H
H16B 1 0.7011 0.49052 -0.3717 0.051 Uiso calc R H
C17 1 0.6246(2) 0.43973(6) -0.2641(4) 0.0423(5) Uani d . C
H17A 1 0.5771 0.43073 -0.1283 0.051 Uiso calc R H
H17B 1 0.7269 0.42764 -0.2670 0.051 Uiso calc R H
C18 1 0.5209(2) 0.42797(6) -0.4763(4) 0.0444(5) Uani d . C
H18A 1 0.4185 0.44008 -0.4749 0.053 Uiso calc R H
H18B 1 0.5687 0.43649 -0.6130 0.053 Uiso calc R H
C19 1 0.4966(3) 0.38641(6) -0.4925(4) 0.0471(6) Uani d . C
H19A 1 0.5993 0.37439 -0.4928 0.056 Uiso calc R H
H19B 1 0.4488 0.37799 -0.3557 0.056 Uiso calc R H
C20 1 0.3948(3) 0.37411(7) -0.7021(4) 0.0604(7) Uani d . C
H20A 1 0.4428 0.38229 -0.8393 0.072 Uiso calc R H
H20B 1 0.2920 0.38613 -0.7025 0.072 Uiso calc R H
C21 1 0.3713(4) 0.33251(9) -0.7140(7) 0.0915(11) Uani d . C
H21A 1 0.3052 0.32627 -0.8517 0.137 Uiso calc R H
H21B 1 0.3215 0.32425 -0.5805 0.137 Uiso calc R H
H21C 1 0.4724 0.32041 -0.7173 0.137 Uiso calc R H

loop_
_atom_type_symbol
_atom_type_description
_atom_type_scat_dispersion_real
_atom_type_scat_dispersion_imag
_atom_type_scat_source
C C 0.0033 0.0016 'International Tables Vol C Tables 4.2.6.8 and 6.1.1.4'
H H 0.0000 0.0000 'International Tables Vol C Tables 4.2.6.8 and 6.1.1.4'
N N 0.0061 0.0033 'International Tables Vol C Tables 4.2.6.8 and 6.1.1.4'
O O 0.0106 0.0060 'International Tables Vol C Tables 4.2.6.8 and 6.1.1.4'

loop_
_geom_angle_atom_site_label_1
_geom_angle_atom_site_label_2
_geom_angle_atom_site_label_3
_geom_angle
_geom_angle_publ_flag
C11 O1 C14 120.7(2) yes
N1 C1 C2 179.0(4) yes
C3 C2 C7 118.9(2) ?
C3 C2 C1 120.1(2) ?
C7 C2 C1 121.0(2) ?
C2 C3 C4 120.5(3) ?
C3 C4 C5 121.8(2) ?
C6 C5 C4 116.4(2) yes
C6 C5 C8 121.8(2) ?
C4 C5 C8 121.7(2) ?
C7 C6 C5 121.9(2) ?
C2 C7 C6 120.3(3) ?
C9 C8 C13 116.8(2) yes
C9 C8 C5 122.3(2) ?
C13 C8 C5 121.0(2) ?
C10 C9 C8 121.8(2) ?
C11 C10 C9 119.9(2) ?
O1 C11 C12 114.8(2) yes
O1 C11 C10 126.0(2) yes
C12 C11 C10 119.3(2) ?
C13 C12 C11 120.4(2) ?
C12 C13 C8 121.8(2) ?
O1 C14 C15 104.5(2) ?
C14 C15 C16 115.9(2) ?
C17 C16 C15 110.5(2) ?
C16 C17 C18 115.1(2) ?
C19 C18 C17 113.2(2) ?
C20 C19 C18 114.1(2) ?
C19 C20 C21 113.2(2) ?

loop_
_geom_bond_atom_site_label_1
_geom_bond_atom_site_label_2
_geom_bond_distance
_geom_bond_publ_flag
O1 C11 1.363(2) yes
O1 C14 1.433(3) yes
N1 C1 1.141(4) yes
C1 C2 1.438(4) yes
C2 C3 1.364(4) ?
C2 C7 1.373(4) ?
C3 C4 1.377(4) ?
C4 C5 1.386(3) ?
C5 C6 1.380(3) ?
C5 C8 1.484(3) yes
C6 C7 1.379(4) ?
C8 C9 1.395(3) ?
C8 C13 1.395(3) ?
C9 C10 1.386(3) ?
C10 C11 1.385(3) ?
C11 C12 1.379(3) ?
C12 C13 1.378(3) ?
C14 C15 1.506(3) ?
C15 C16 1.523(3) ?
C16 C17 1.520(3) ?
C17 C18 1.522(3) ?
C18 C19 1.518(3) ?
C19 C20 1.508(3) ?
C20 C21 1.518(4) ?

loop_
_geom_torsion_atom_site_label_1
_geom_torsion_atom_site_label_2
_geom_torsion_atom_site_label_3
_geom_torsion_atom_site_label_4
_geom_torsion
N1 C1 C2 C3 -13.E1(2)
N1 C1 C2 C7 5.E1(2)
C7 C2 C3 C4 -0.9(5)
C1 C2 C3 C4 178.1(3)
C2 C3 C4 C5 -0.2(5)
C3 C4 C5 C6 1.3(5)
C3 C4 C5 C8 -179.4(3)
C4 C5 C6 C7 -1.4(5)
C8 C5 C6 C7 179.3(3)
C3 C2 C7 C6 0.8(6)
C1 C2 C7 C6 -178.1(3)
C5 C6 C7 C2 0.4(7)
C6 C5 C8 C9 -2.5(4)
C4 C5 C8 C9 178.2(2)
C6 C5 C8 C13 178.4(2)
C4 C5 C8 C13 -0.9(3)
C13 C8 C9 C10 0.1(3)
C5 C8 C9 C10 -179.1(2)
C8 C9 C10 C11 0.5(3)
C14 O1 C11 C12 -179.8(2)
C14 O1 C11 C10 -0.4(3)
C9 C10 C11 O1 179.9(2)
C9 C10 C11 C12 -0.8(3)
O1 C11 C12 C13 180.0(2)
C10 C11 C12 C13 0.6(3)
C11 C12 C13 C8 0.0(3)
C9 C8 C13 C12 -0.4(3)
C5 C8 C13 C12 178.8(2)
C11 O1 C14 C15 177.0(2)
O1 C14 C15 C16 177.9(2)
C14 C15 C16 C17 -175.7(2)
C15 C16 C17 C18 179.2(2)
C16 C17 C18 C19 -179.3(2)
C17 C18 C19 C20 -179.8(2)
C18 C19 C20 C21 -179.7(2)

loop_
_cod_related_entry_id
_cod_related_entry_database
_cod_related_entry_code
1 ChemSpider 94049
